data_4303318
loop_
_publ_author_name
'Sebastian Scheuermann'
'Biprajit Sarkar'
'Michael Bolte'
'Jan W. Bats'
'Hans-Wolfram Lerner'
'Matthias Wagner'

_publ_section_title
;
Single-Electron Transfer in Palladium Complexes of
1,4-Naphthoquinone-Containing Bis(pyrazol-1-yl)methane Ligands
;
_journal_name_full 'Inorganic Chemistry'
_journal_page_first 9385
_journal_page_last 9392
_journal_paper_doi 10.1021/ic9013015
_journal_volume 48
_journal_year 2009
_chemical_formula_moiety 'C18 H14 Cl2 N4 O2 Pd , 1.33(C2 H3 N)'
_chemical_formula_sum 'C20.67 H18 Cl2 N5.33 O2 Pd'
_chemical_formula_weight 550.37
_chemical_name_systematic
; 
 ? 
;
_space_group_IT_number 161
_symmetry_cell_setting trigonal
_symmetry_space_group_name_Hall 'R 3 -2"c'
_symmetry_space_group_name_H-M 'R 3 c :H'
_atom_sites_solution_hydrogens geom
_atom_sites_solution_primary direct
_atom_sites_solution_secondary difmap
_audit_creation_method SHELXL-97
_cell_angle_alpha 90.00
_cell_angle_beta 90.00
_cell_angle_gamma 120.00
_cell_formula_units_Z 18
_cell_length_a 23.3444(17)
_cell_length_b 23.3444(17)
_cell_length_c 21.1904(16)
_cell_measurement_reflns_used 410
_cell_measurement_temperature 165(2)
_cell_measurement_theta_max 23
_cell_measurement_theta_min 3
_cell_volume 10000.8(13)
_computing_cell_refinement 'SMART (Siemens, 1995)'
_computing_data_collection 'SMART (Siemens, 1995)'
_computing_data_reduction 'SAINT (Siemens, 1995)'
_computing_publication_material 'SHELXL-97 (Sheldrick, 1997)'
_computing_structure_refinement 'SHELXL-97 (Sheldrick, 1997)'
_computing_structure_solution 'SHELXS-97 (Sheldrick, 1997)'
_diffrn_ambient_temperature 165(2)
_diffrn_measured_fraction_theta_full 0.950
_diffrn_measured_fraction_theta_max 0.950
_diffrn_measurement_device_type SIEMENS_SMART_1K_CCD
_diffrn_measurement_method \w
_diffrn_radiation_monochromator graphite
_diffrn_radiation_source 'normal-focus sealed tube'
_diffrn_radiation_type MoK\a
_diffrn_radiation_wavelength 0.71073
_diffrn_reflns_av_R_equivalents 0.0386
_diffrn_reflns_av_sigmaI/netI 0.0351
_diffrn_reflns_limit_h_max 33
_diffrn_reflns_limit_h_min -30
_diffrn_reflns_limit_k_max 32
_diffrn_reflns_limit_k_min -29
_diffrn_reflns_limit_l_max 29
_diffrn_reflns_limit_l_min -30
_diffrn_reflns_number 42560
_diffrn_reflns_theta_full 30.88
_diffrn_reflns_theta_max 30.88
_diffrn_reflns_theta_min 1.74
_diffrn_standards_decay_% 0.0
_diffrn_standards_interval_time 1200
_diffrn_standards_number 872
_exptl_absorpt_coefficient_mu 1.104
_exptl_absorpt_correction_T_max 0.886
_exptl_absorpt_correction_T_min 0.736
_exptl_absorpt_correction_type multi-scan
_exptl_absorpt_process_details 'SADABS (Sheldrick, 1997)'
_exptl_crystal_colour yellow
_exptl_crystal_density_diffrn 1.645
_exptl_crystal_density_method 'not measured'
_exptl_crystal_description rod
_exptl_crystal_F_000 4956
_exptl_crystal_size_max 0.65
_exptl_crystal_size_mid 0.14
_exptl_crystal_size_min 0.11
_refine_diff_density_max 0.377
_refine_diff_density_min -0.518
_refine_diff_density_rms 0.071
_refine_ls_abs_structure_details 'Flack H D (1983), Acta Cryst. A39, 876-881'
_refine_ls_abs_structure_Flack -0.025(13)
_refine_ls_extinction_method none
_refine_ls_goodness_of_fit_ref 1.029
_refine_ls_hydrogen_treatment mixed
_refine_ls_matrix_type full
_refine_ls_number_parameters 286
_refine_ls_number_reflns 6496
_refine_ls_number_restraints 1
_refine_ls_restrained_S_all 1.029
_refine_ls_R_factor_all 0.0345
_refine_ls_R_factor_gt 0.0245
_refine_ls_shift/su_max 0.002
_refine_ls_shift/su_mean 0.000
_refine_ls_structure_factor_coef Fsqd
_refine_ls_weighting_details 'calc w=1/[\s^2^(Fo^2^)+(0.02P)^2^+3P] where P=(Fo^2^+2Fc^2^)/3'
_refine_ls_weighting_scheme calc
_refine_ls_wR_factor_gt 0.0412
_refine_ls_wR_factor_ref 0.0438
_reflns_number_gt 5781
_reflns_number_total 6496
_reflns_threshold_expression I>2\s(I)
_cod_data_source_file ic9013015_si_001_3.cif
_cod_data_source_block scheuermann2_Compound_5
_cod_original_sg_symbol_H-M 'R 3 c'
_cod_database_code 4303318

loop_
_symmetry_equiv_pos_as_xyz
'x, y, z'
'-y, x-y, z'
'-x+y, -x, z'
'-y, -x, z+1/2'
'-x+y, y, z+1/2'
'x, x-y, z+1/2'
'x+2/3, y+1/3, z+1/3'
'-y+2/3, x-y+1/3, z+1/3'
'-x+y+2/3, -x+1/3, z+1/3'
'-y+2/3, -x+1/3, z+5/6'
'-x+y+2/3, y+1/3, z+5/6'
'x+2/3, x-y+1/3, z+5/6'
'x+1/3, y+2/3, z+2/3'
'-y+1/3, x-y+2/3, z+2/3'
'-x+y+1/3, -x+2/3, z+2/3'
'-y+1/3, -x+2/3, z+7/6'
'-x+y+1/3, y+2/3, z+7/6'
'x+1/3, x-y+2/3, z+7/6'

loop_
_atom_site_label
_atom_site_type_symbol
_atom_site_fract_x
_atom_site_fract_y
_atom_site_fract_z
_atom_site_U_iso_or_equiv
_atom_site_adp_type
_atom_site_occupancy
_atom_site_symmetry_multiplicity
_atom_site_calc_flag
_atom_site_refinement_flags
_atom_site_disorder_assembly
_atom_site_disorder_group
Pd1 Pd 0.097997(7) 0.302502(7) 0.837370(7) 0.01791(4) Uani 1 1 d . . .
Cl1 Cl 0.12912(3) 0.25735(3) 0.91613(2) 0.02834(12) Uani 1 1 d . . .
Cl2 Cl 0.11179(3) 0.38784(3) 0.90029(2) 0.02982(12) Uani 1 1 d . . .
N12 N 0.07029(8) 0.33932(8) 0.76476(8) 0.0226(4) Uani 1 1 d . . .
N21 N 0.04314(8) 0.20821(8) 0.73129(8) 0.0186(3) Uani 1 1 d . . .
N5 N -0.06015(14) 0.05853(13) 0.59395(13) 0.0650(8) Uani 1 1 d . . .
C2 C -0.04726(9) 0.20858(9) 0.79263(9) 0.0177(4) Uani 1 1 d . . .
C24 C 0.10530(11) 0.16364(11) 0.71609(11) 0.0291(5) Uani 1 1 d . . .
H24A H 0.1239 0.1389 0.6991 0.035 Uiso 1 1 calc R . .
N11 N 0.02480(8) 0.29865(8) 0.72124(7) 0.0196(3) Uani 1 1 d . . .
C12 C -0.05634(10) 0.19175(11) 0.67593(9) 0.0245(4) Uani 1 1 d . . .
H12A H -0.0321 0.2056 0.6359 0.037 Uiso 1 1 calc R . .
H12B H -0.0912 0.2035 0.6760 0.037 Uiso 1 1 calc R . .
H12C H -0.0763 0.1438 0.6808 0.037 Uiso 1 1 calc R . .
C6 C -0.11162(10) 0.12404(10) 0.87888(9) 0.0209(4) Uani 1 1 d . . .
O1 O -0.06019(8) 0.10137(7) 0.79352(7) 0.0310(3) Uani 1 1 d . . .
O2 O -0.12034(8) 0.27307(8) 0.89841(7) 0.0295(3) Uani 1 1 d . . .
C5 C -0.12868(10) 0.16792(10) 0.90643(9) 0.0203(4) Uani 1 1 d . . .
C1 C -0.07218(10) 0.14079(10) 0.81954(9) 0.0204(4) Uani 1 1 d . . .
N22 N 0.08828(8) 0.23032(8) 0.77890(8) 0.0213(4) Uani 1 1 d . . .
C3 C -0.06552(10) 0.24938(10) 0.81932(9) 0.0202(4) Uani 1 1 d . . .
H3A H -0.0511 0.2912 0.8001 0.024 Uiso 1 1 calc R . .
C10 C -0.16664(12) 0.15039(11) 0.96118(11) 0.0287(5) Uani 1 1 d . . .
H10A H -0.1785 0.1801 0.9794 0.034 Uiso 1 1 calc R . .
C11 C -0.00885(9) 0.22653(10) 0.73041(9) 0.0188(4) Uani 1 1 d . . .
C15 C 0.01340(11) 0.33494(11) 0.67869(9) 0.0260(5) Uani 1 1 d . . .
H15A H -0.0166 0.3182 0.6442 0.031 Uiso 1 1 calc R . .
C14 C 0.05276(12) 0.40023(12) 0.69416(11) 0.0330(5) Uani 1 1 d . . .
H14A H 0.0557 0.4373 0.6727 0.040 Uiso 1 1 calc R . .
C9 C -0.18701(12) 0.08963(12) 0.98894(11) 0.0333(5) Uani 1 1 d . . .
H9A H -0.2124 0.0778 1.0266 0.040 Uiso 1 1 calc R . .
C4 C -0.10645(10) 0.23308(10) 0.87650(9) 0.0213(4) Uani 1 1 d . . .
C25 C 0.05239(10) 0.16734(11) 0.69319(9) 0.0247(4) Uani 1 1 d . . .
H25A H 0.0269 0.1451 0.6570 0.030 Uiso 1 1 calc R . .
N6 N 0.0000 0.0000 0.9014(4) 0.117(3) Uani 1 3 d S . .
C8 C -0.17016(12) 0.04575(11) 0.96155(11) 0.0326(5) Uani 1 1 d . . .
H8A H -0.1845 0.0039 0.9807 0.039 Uiso 1 1 calc R . .
C7 C -0.13294(11) 0.06223(11) 0.90702(11) 0.0278(5) Uani 1 1 d . . .
H7A H -0.1218 0.0319 0.8887 0.033 Uiso 1 1 calc R . .
C23 C 0.12602(10) 0.20360(11) 0.76943(10) 0.0266(5) Uani 1 1 d . . .
H23A H 0.1622 0.2108 0.7954 0.032 Uiso 1 1 calc R . .
C13 C 0.08758(11) 0.40105(10) 0.74772(11) 0.0302(5) Uani 1 1 d . . .
H13A H 0.1191 0.4399 0.7691 0.036 Uiso 1 1 calc R . .
C26 C -0.08771(13) 0.02063(14) 0.55648(13) 0.0430(6) Uani 1 1 d . . .
C29 C 0.0000 0.0000 0.7814(4) 0.0611(19) Uani 1 3 d S . .
C27 C -0.12415(17) -0.02884(18) 0.50863(16) 0.0685(9) Uani 1 1 d . . .
H27A H -0.1539 -0.0712 0.5290 0.103 Uiso 1 1 calc R . .
H27B H -0.0931 -0.0339 0.4813 0.103 Uiso 1 1 calc R . .
H27C H -0.1501 -0.0149 0.4832 0.103 Uiso 1 1 calc R . .
C28 C 0.0000 0.0000 0.8491(5) 0.076(2) Uani 1 3 d S . .
H29A H 0.031(3) 0.002(4) 0.770(2) 0.15(2) Uiso 1 1 d . . .

loop_
_atom_site_aniso_label
_atom_site_aniso_U_11
_atom_site_aniso_U_22
_atom_site_aniso_U_33
_atom_site_aniso_U_23
_atom_site_aniso_U_13
_atom_site_aniso_U_12
Pd1 0.01550(7) 0.01717(7) 0.01834(6) 0.00013(6) -0.00018(5) 0.00613(6)
Cl1 0.0283(3) 0.0312(3) 0.0249(3) 0.0028(2) -0.0044(2) 0.0144(2)
Cl2 0.0328(3) 0.0234(3) 0.0287(3) -0.0050(2) 0.0024(2) 0.0106(2)
N12 0.0200(9) 0.0194(9) 0.0248(9) 0.0011(7) -0.0005(7) 0.0072(7)
N21 0.0146(8) 0.0187(8) 0.0201(8) -0.0011(6) -0.0003(6) 0.0065(7)
N5 0.0688(18) 0.0520(16) 0.0574(17) -0.0228(13) -0.0141(14) 0.0175(14)
C2 0.0133(9) 0.0196(10) 0.0182(9) 0.0011(7) -0.0012(7) 0.0067(8)
C24 0.0262(11) 0.0297(12) 0.0359(12) -0.0024(9) 0.0048(9) 0.0173(10)
N11 0.0194(8) 0.0197(8) 0.0181(8) 0.0024(6) 0.0009(6) 0.0085(7)
C12 0.0207(10) 0.0303(11) 0.0199(10) 0.0001(8) -0.0020(8) 0.0107(9)
C6 0.0188(10) 0.0194(10) 0.0218(10) 0.0020(8) -0.0008(8) 0.0075(8)
O1 0.0358(9) 0.0232(8) 0.0358(9) 0.0032(7) 0.0100(7) 0.0162(7)
O2 0.0411(9) 0.0266(8) 0.0263(8) -0.0003(6) 0.0059(7) 0.0211(7)
C5 0.0199(10) 0.0201(10) 0.0183(10) 0.0007(8) 0.0004(8) 0.0081(8)
C1 0.0181(9) 0.0185(10) 0.0239(10) -0.0001(8) -0.0011(8) 0.0087(8)
N22 0.0190(8) 0.0235(9) 0.0221(9) -0.0001(7) 0.0003(7) 0.0112(7)
C3 0.0209(10) 0.0188(10) 0.0198(10) 0.0017(8) -0.0003(8) 0.0092(8)
C10 0.0354(13) 0.0271(11) 0.0227(10) 0.0007(9) 0.0053(9) 0.0150(10)
C11 0.0155(9) 0.0198(9) 0.0198(9) 0.0017(7) 0.0011(7) 0.0078(8)
C15 0.0291(11) 0.0305(12) 0.0219(11) 0.0077(9) 0.0025(9) 0.0176(10)
C14 0.0406(14) 0.0266(12) 0.0343(13) 0.0123(10) 0.0051(10) 0.0186(11)
C9 0.0346(13) 0.0337(13) 0.0242(11) 0.0079(9) 0.0073(10) 0.0115(11)
C4 0.0215(10) 0.0220(10) 0.0200(10) -0.0025(8) -0.0029(8) 0.0106(9)
C25 0.0245(11) 0.0244(11) 0.0219(10) -0.0029(8) 0.0025(8) 0.0097(9)
N6 0.123(4) 0.123(4) 0.105(5) 0.000 0.000 0.061(2)
C8 0.0355(13) 0.0235(11) 0.0325(12) 0.0096(9) 0.0026(10) 0.0100(10)
C7 0.0289(12) 0.0211(10) 0.0338(12) 0.0041(9) 0.0028(9) 0.0128(9)
C23 0.0205(11) 0.0310(12) 0.0323(11) 0.0009(9) 0.0007(8) 0.0159(10)
C13 0.0334(12) 0.0190(11) 0.0341(12) 0.0051(9) 0.0015(10) 0.0100(10)
C26 0.0340(14) 0.0458(16) 0.0465(15) -0.0073(13) -0.0021(12) 0.0180(12)
C29 0.0328(19) 0.0328(19) 0.118(6) 0.000 0.000 0.0164(9)
C27 0.064(2) 0.068(2) 0.071(2) -0.0357(17) -0.0296(18) 0.0314(19)
C28 0.046(2) 0.046(2) 0.136(7) 0.000 0.000 0.0232(11)

loop_
_atom_type_symbol
_atom_type_description
_atom_type_scat_dispersion_real
_atom_type_scat_dispersion_imag
_atom_type_scat_source
C C 0.0033 0.0016 'International Tables Vol C Tables 4.2.6.8 and 6.1.1.4'
H H 0.0000 0.0000 'International Tables Vol C Tables 4.2.6.8 and 6.1.1.4'
N N 0.0061 0.0033 'International Tables Vol C Tables 4.2.6.8 and 6.1.1.4'
O O 0.0106 0.0060 'International Tables Vol C Tables 4.2.6.8 and 6.1.1.4'
Pd Pd -0.9988 1.0072 'International Tables Vol C Tables 4.2.6.8 and 6.1.1.4'
Cl Cl 0.1484 0.1585 'International Tables Vol C Tables 4.2.6.8 and 6.1.1.4'

loop_
_geom_angle_atom_site_label_1
_geom_angle_atom_site_label_2
_geom_angle_atom_site_label_3
_geom_angle
_geom_angle_site_symmetry_1
_geom_angle_site_symmetry_3
_geom_angle_publ_flag
N22 Pd1 N12 87.79(7) . . ?
N22 Pd1 Cl1 89.55(5) . . ?
N12 Pd1 Cl1 177.32(5) . . ?
N22 Pd1 Cl2 177.40(5) . . ?
N12 Pd1 Cl2 90.52(5) . . ?
Cl1 Pd1 Cl2 92.14(2) . . ?
C13 N12 N11 106.09(17) . . ?
C13 N12 Pd1 132.52(15) . . ?
N11 N12 Pd1 121.38(12) . . ?
C25 N21 N22 110.17(16) . . ?
C25 N21 C11 130.12(17) . . ?
N22 N21 C11 119.55(16) . . ?
C3 C2 C1 119.58(17) . . ?
C3 C2 C11 121.16(18) . . ?
C1 C2 C11 118.79(17) . . ?
C25 C24 C23 105.55(19) . . ?
C15 N11 N12 110.02(17) . . ?
C15 N11 C11 130.18(17) . . ?
N12 N11 C11 119.34(15) . . ?
C5 C6 C7 119.44(18) . . ?
C5 C6 C1 121.63(18) . . ?
C7 C6 C1 118.92(18) . . ?
C10 C5 C6 120.33(19) . . ?
C10 C5 C4 120.23(19) . . ?
C6 C5 C4 119.43(17) . . ?
O1 C1 C6 121.88(18) . . ?
O1 C1 C2 120.69(17) . . ?
C6 C1 C2 117.43(17) . . ?
C23 N22 N21 106.29(16) . . ?
C23 N22 Pd1 131.68(14) . . ?
N21 N22 Pd1 121.07(13) . . ?
C2 C3 C4 123.88(18) . . ?
C9 C10 C5 119.9(2) . . ?
N11 C11 N21 106.70(15) . . ?
N11 C11 C12 109.85(16) . . ?
N21 C11 C12 109.89(16) . . ?
N11 C11 C2 109.35(16) . . ?
N21 C11 C2 111.36(15) . . ?
C12 C11 C2 109.65(16) . . ?
N11 C15 C14 107.78(19) . . ?
C15 C14 C13 105.8(2) . . ?
C10 C9 C8 119.9(2) . . ?
O2 C4 C3 120.09(18) . . ?
O2 C4 C5 122.06(18) . . ?
C3 C4 C5 117.84(17) . . ?
N21 C25 C24 107.55(18) . . ?
C7 C8 C9 120.9(2) . . ?
C8 C7 C6 119.5(2) . . ?
N22 C23 C24 110.44(19) . . ?
N12 C13 C14 110.3(2) . . ?
N5 C26 C27 179.2(4) . . ?
N6 C28 C29 180.000(6) . . ?

loop_
_geom_bond_atom_site_label_1
_geom_bond_atom_site_label_2
_geom_bond_distance
_geom_bond_site_symmetry_2
_geom_bond_publ_flag
Pd1 N22 2.0110(17) . ?
Pd1 N12 2.0201(17) . ?
Pd1 Cl1 2.2780(5) . ?
Pd1 Cl2 2.2823(5) . ?
N12 C13 1.337(3) . ?
N12 N11 1.368(2) . ?
N21 C25 1.347(3) . ?
N21 N22 1.361(2) . ?
N21 C11 1.475(2) . ?
N5 C26 1.122(3) . ?
C2 C3 1.347(3) . ?
C2 C1 1.499(3) . ?
C2 C11 1.530(3) . ?
C24 C25 1.369(3) . ?
C24 C23 1.390(3) . ?
N11 C15 1.352(3) . ?
N11 C11 1.472(3) . ?
C12 C11 1.523(3) . ?
C6 C5 1.399(3) . ?
C6 C7 1.403(3) . ?
C6 C1 1.491(3) . ?
O1 C1 1.219(2) . ?
O2 C4 1.223(2) . ?
C5 C10 1.391(3) . ?
C5 C4 1.482(3) . ?
N22 C23 1.325(3) . ?
C3 C4 1.470(3) . ?
C10 C9 1.382(3) . ?
C15 C14 1.369(3) . ?
C14 C13 1.390(3) . ?
C9 C8 1.394(3) . ?
N6 C28 1.110(11) . ?
C8 C7 1.380(3) . ?
C26 C27 1.450(4) . ?
C29 C28 1.435(12) . ?

loop_
_geom_torsion_atom_site_label_1
_geom_torsion_atom_site_label_2
_geom_torsion_atom_site_label_3
_geom_torsion_atom_site_label_4
_geom_torsion
_geom_torsion_site_symmetry_1
_geom_torsion_site_symmetry_2
_geom_torsion_site_symmetry_3
_geom_torsion_site_symmetry_4
_geom_torsion_publ_flag
N22 Pd1 N12 C13 -145.9(2) . . . . ?
Cl1 Pd1 N12 C13 -141.7(10) . . . . ?
Cl2 Pd1 N12 C13 32.2(2) . . . . ?
N22 Pd1 N12 N11 34.86(15) . . . . ?
Cl1 Pd1 N12 N11 39.0(12) . . . . ?
Cl2 Pd1 N12 N11 -147.10(14) . . . . ?
C13 N12 N11 C15 -1.1(2) . . . . ?
Pd1 N12 N11 C15 178.31(13) . . . . ?
C13 N12 N11 C11 -174.19(17) . . . . ?
Pd1 N12 N11 C11 5.3(2) . . . . ?
C7 C6 C5 C10 -0.2(3) . . . . ?
C1 C6 C5 C10 178.74(19) . . . . ?
C7 C6 C5 C4 -179.68(18) . . . . ?
C1 C6 C5 C4 -0.7(3) . . . . ?
C5 C6 C1 O1 -176.02(19) . . . . ?
C7 C6 C1 O1 2.9(3) . . . . ?
C5 C6 C1 C2 4.2(3) . . . . ?
C7 C6 C1 C2 -176.90(18) . . . . ?
C3 C2 C1 O1 174.73(19) . . . . ?
C11 C2 C1 O1 2.5(3) . . . . ?
C3 C2 C1 C6 -5.4(3) . . . . ?
C11 C2 C1 C6 -177.70(16) . . . . ?
C25 N21 N22 C23 0.9(2) . . . . ?
C11 N21 N22 C23 176.72(16) . . . . ?
C25 N21 N22 Pd1 170.91(13) . . . . ?
C11 N21 N22 Pd1 -13.3(2) . . . . ?
N12 Pd1 N22 C23 136.40(19) . . . . ?
Cl1 Pd1 N22 C23 -43.41(19) . . . . ?
Cl2 Pd1 N22 C23 87.2(12) . . . . ?
N12 Pd1 N22 N21 -30.74(15) . . . . ?
Cl1 Pd1 N22 N21 149.45(14) . . . . ?
Cl2 Pd1 N22 N21 -79.9(11) . . . . ?
C1 C2 C3 C4 3.4(3) . . . . ?
C11 C2 C3 C4 175.47(18) . . . . ?
C6 C5 C10 C9 0.7(3) . . . . ?
C4 C5 C10 C9 -179.8(2) . . . . ?
C15 N11 C11 N21 128.3(2) . . . . ?
N12 N11 C11 N21 -60.3(2) . . . . ?
C15 N11 C11 C12 9.2(3) . . . . ?
N12 N11 C11 C12 -179.35(16) . . . . ?
C15 N11 C11 C2 -111.2(2) . . . . ?
N12 N11 C11 C2 60.3(2) . . . . ?
C25 N21 C11 N11 -119.7(2) . . . . ?
N22 N21 C11 N11 65.4(2) . . . . ?
C25 N21 C11 C12 -0.7(3) . . . . ?
N22 N21 C11 C12 -175.55(16) . . . . ?
C25 N21 C11 C2 121.0(2) . . . . ?
N22 N21 C11 C2 -53.8(2) . . . . ?
C3 C2 C11 N11 22.1(2) . . . . ?
C1 C2 C11 N11 -165.77(16) . . . . ?
C3 C2 C11 N21 139.76(18) . . . . ?
C1 C2 C11 N21 -48.1(2) . . . . ?
C3 C2 C11 C12 -98.4(2) . . . . ?
C1 C2 C11 C12 73.7(2) . . . . ?
N12 N11 C15 C14 0.9(2) . . . . ?
C11 N11 C15 C14 172.98(19) . . . . ?
N11 C15 C14 C13 -0.3(3) . . . . ?
C5 C10 C9 C8 -0.8(3) . . . . ?
C2 C3 C4 O2 179.10(19) . . . . ?
C2 C3 C4 C5 0.1(3) . . . . ?
C10 C5 C4 O2 0.0(3) . . . . ?
C6 C5 C4 O2 179.5(2) . . . . ?
C10 C5 C4 C3 178.99(19) . . . . ?
C6 C5 C4 C3 -1.5(3) . . . . ?
N22 N21 C25 C24 -0.9(2) . . . . ?
C11 N21 C25 C24 -176.15(19) . . . . ?
C23 C24 C25 N21 0.5(2) . . . . ?
C10 C9 C8 C7 0.4(4) . . . . ?
C9 C8 C7 C6 0.2(4) . . . . ?
C5 C6 C7 C8 -0.3(3) . . . . ?
C1 C6 C7 C8 -179.2(2) . . . . ?
N21 N22 C23 C24 -0.5(2) . . . . ?
Pd1 N22 C23 C24 -169.07(15) . . . . ?
C25 C24 C23 N22 0.0(3) . . . . ?
N11 N12 C13 C14 0.9(2) . . . . ?
Pd1 N12 C13 C14 -178.44(16) . . . . ?
C15 C14 C13 N12 -0.4(3) . . . . ?
